data_7708092
loop_
_publ_author_name
'Li, Hao'
'He, Yuhao'
'Liu, Chunmeng'
'Tan, Gengwen'

_publ_section_title
;
 A bis(imino)carbazolate pincer ligand stabilized mononuclear gallium(I)
 compound: synthesis, characterization, and reactivity.
;
_journal_issue 36
_journal_name_full 'Dalton transactions (Cambridge, England : 2003)'
_journal_page_first 12674
_journal_page_last 12680
_journal_paper_doi 10.1039/d1dt02209a
_journal_volume 50
_journal_year 2021
_chemical_formula_sum 'C53 H66 Al I2 N3'
_chemical_formula_weight 1025.86
_space_group_crystal_system orthorhombic
_space_group_IT_number 43
_space_group_name_Hall 'F 2 -2d'
_space_group_name_H-M_alt 'F d d 2'
_atom_sites_solution_hydrogens geom
_audit_creation_method SHELXL-2014/7
_audit_update_record
;
2021-07-26 deposited with the CCDC.	2021-08-16 downloaded from the CCDC.
;
_cell_angle_alpha 90
_cell_angle_beta 90
_cell_angle_gamma 90
_cell_formula_units_Z 16
_cell_length_a 20.312(2)
_cell_length_b 48.543(4)
_cell_length_c 19.898(2)
_cell_measurement_reflns_used 9868
_cell_measurement_temperature 120(2)
_cell_measurement_theta_max 27.11
_cell_measurement_theta_min 2.17
_cell_volume 19620(3)
_computing_structure_refinement 'SHELXL-2014/7 (Sheldrick, 2014)'
_diffrn_ambient_temperature 120(2)
_diffrn_measured_fraction_theta_full 0.998
_diffrn_measured_fraction_theta_max 0.998
_diffrn_measurement_device_type 'Bruker D8 Venture'
_diffrn_measurement_method '\f and \w scans'
_diffrn_radiation_type MoK\a
_diffrn_radiation_wavelength 0.71073
_diffrn_reflns_av_R_equivalents 0.1594
_diffrn_reflns_av_unetI/netI 0.0637
_diffrn_reflns_Laue_measured_fraction_full 0.998
_diffrn_reflns_Laue_measured_fraction_max 0.998
_diffrn_reflns_limit_h_max 24
_diffrn_reflns_limit_h_min -24
_diffrn_reflns_limit_k_max 57
_diffrn_reflns_limit_k_min -57
_diffrn_reflns_limit_l_max 23
_diffrn_reflns_limit_l_min -23
_diffrn_reflns_number 105015
_diffrn_reflns_point_group_measured_fraction_full 0.999
_diffrn_reflns_point_group_measured_fraction_max 0.999
_diffrn_reflns_theta_full 24.998
_diffrn_reflns_theta_max 24.998
_diffrn_reflns_theta_min 2.212
_exptl_absorpt_coefficient_mu 1.337
_exptl_absorpt_correction_T_max 0.3960
_exptl_absorpt_correction_T_min 0.3050
_exptl_absorpt_correction_type multi-scan
_exptl_crystal_colour yellow
_exptl_crystal_density_diffrn 1.389
_exptl_crystal_description block
_exptl_crystal_F_000 8384
_exptl_crystal_size_max 0.220
_exptl_crystal_size_mid 0.160
_exptl_crystal_size_min 0.140
_refine_diff_density_max 0.797
_refine_diff_density_min -1.196
_refine_diff_density_rms 0.102
_refine_ls_abs_structure_details
;
 Refined as an inversion twin.
;
_refine_ls_abs_structure_Flack 0.03(3)
_refine_ls_extinction_method none
_refine_ls_goodness_of_fit_ref 1.059
_refine_ls_hydrogen_treatment constr
_refine_ls_matrix_type full
_refine_ls_number_parameters 571
_refine_ls_number_reflns 8629
_refine_ls_number_restraints 115
_refine_ls_restrained_S_all 1.057
_refine_ls_R_factor_all 0.0567
_refine_ls_R_factor_gt 0.0450
_refine_ls_shift/su_max 0.002
_refine_ls_shift/su_mean 0.000
_refine_ls_structure_factor_coef Fsqd
_refine_ls_weighting_details 'w=1/[\s^2^(Fo^2^)+(0.0534P)^2^+69.3503P] where P=(Fo^2^+2Fc^2^)/3'
_refine_ls_weighting_scheme calc
_refine_ls_wR_factor_gt 0.1041
_refine_ls_wR_factor_ref 0.1115
_reflns_Friedel_coverage 0.940
_reflns_Friedel_fraction_full 1.000
_reflns_Friedel_fraction_max 1.000
_reflns_number_gt 7575
_reflns_number_total 8629
_reflns_threshold_expression 'I > 2\s(I)'
_cod_data_source_file d1dt02209a2.cif
_cod_data_source_block fdd2_a
_cod_depositor_comments 'Adding full bibliography for 7708091--7708097.cif.'
_cod_database_code 7708092
_shelx_shelxl_version_number 2014/7
_shelx_space_group_comment
;
The symmetry employed for this shelxl refinement is uniquely defined
by the following loop, which should always be used as a source of
symmetry information in preference to the above space-group names.
They are only intended as comments.
;
_shelx_estimated_absorpt_t_min 0.757
_shelx_estimated_absorpt_t_max 0.835

loop_
_space_group_symop_operation_xyz
'x, y, z'
'-x, -y, z'
'x+1/4, -y+1/4, z+1/4'
'-x+1/4, y+1/4, z+1/4'
'x, y+1/2, z+1/2'
'-x, -y+1/2, z+1/2'
'x+1/4, -y+3/4, z+3/4'
'-x+1/4, y+3/4, z+3/4'
'x+1/2, y, z+1/2'
'-x+1/2, -y, z+1/2'
'x+3/4, -y+1/4, z+3/4'
'-x+3/4, y+1/4, z+3/4'
'x+1/2, y+1/2, z'
'-x+1/2, -y+1/2, z'
'x+3/4, -y+3/4, z+1/4'
'-x+3/4, y+3/4, z+1/4'

loop_
_atom_site_label
_atom_site_type_symbol
_atom_site_fract_x
_atom_site_fract_y
_atom_site_fract_z
_atom_site_U_iso_or_equiv
_atom_site_adp_type
_atom_site_occupancy
_atom_site_site_symmetry_order
_atom_site_calc_flag
_atom_site_refinement_flags_posn
_atom_site_refinement_flags_adp
_atom_site_refinement_flags_occupancy
_atom_site_disorder_assembly
_atom_site_disorder_group
C1 C 0.4546(5) 0.5925(2) 0.4094(5) 0.024(2) Uani 1 1 d . . . . .
C2 C 0.4103(4) 0.59972(19) 0.4606(5) 0.024(2) Uani 1 1 d . . . . .
C3 C 0.3766(5) 0.5784(2) 0.4949(5) 0.024(2) Uani 1 1 d . . . . .
H3A H 0.3449 0.5833 0.5280 0.029 Uiso 1 1 calc R U . . .
C4 C 0.3879(5) 0.55053(18) 0.4822(6) 0.024(2) Uani 1 1 d . . . . .
C5 C 0.4331(5) 0.5442(2) 0.4310(5) 0.026(2) Uani 1 1 d . . . . .
H5A H 0.4420 0.5255 0.4208 0.031 Uiso 1 1 calc R U . . .
C6 C 0.4646(5) 0.5645(2) 0.3955(5) 0.021(2) Uani 1 1 d . . . . .
C7 C 0.5152(5) 0.5643(2) 0.3435(5) 0.024(2) Uani 1 1 d . . . . .
C8 C 0.5501(5) 0.54343(19) 0.3113(5) 0.023(2) Uani 1 1 d . . . . .
H8A H 0.5402 0.5247 0.3213 0.028 Uiso 1 1 calc R U . . .
C9 C 0.5986(5) 0.54926(19) 0.2653(6) 0.026(2) Uani 1 1 d . . . . .
C10 C 0.6128(5) 0.57728(19) 0.2519(5) 0.023(2) Uani 1 1 d . . . . .
H10A H 0.6457 0.5817 0.2196 0.028 Uiso 1 1 calc R U . . .
C11 C 0.5797(5) 0.59849(19) 0.2848(5) 0.022(2) Uani 1 1 d . . . . .
C12 C 0.5307(5) 0.59191(19) 0.3300(5) 0.023(2) Uani 1 1 d . . . . .
C13 C 0.3525(5) 0.5281(2) 0.5211(5) 0.041(2) Uani 1 1 d D U . . .
C14 C 0.3904(8) 0.5203(4) 0.5838(7) 0.053(4) Uani 0.647(13) 1 d D U P A 2
H14A H 0.4345 0.5140 0.5713 0.080 Uiso 0.647(13) 1 calc R U P A 2
H14B H 0.3941 0.5365 0.6132 0.080 Uiso 0.647(13) 1 calc R U P A 2
H14C H 0.3671 0.5056 0.6075 0.080 Uiso 0.647(13) 1 calc R U P A 2
C15 C 0.3436(9) 0.5022(3) 0.4790(9) 0.052(4) Uani 0.647(13) 1 d D U P A 2
H15A H 0.3192 0.5067 0.4380 0.078 Uiso 0.647(13) 1 calc R U P A 2
H15B H 0.3869 0.4948 0.4669 0.078 Uiso 0.647(13) 1 calc R U P A 2
H15C H 0.3192 0.4884 0.5049 0.078 Uiso 0.647(13) 1 calc R U P A 2
C16 C 0.2846(7) 0.5378(3) 0.5420(9) 0.055(4) Uani 0.647(13) 1 d D U P A 2
H16A H 0.2593 0.5429 0.5020 0.082 Uiso 0.647(13) 1 calc R U P A 2
H16B H 0.2618 0.5230 0.5659 0.082 Uiso 0.647(13) 1 calc R U P A 2
H16C H 0.2888 0.5539 0.5716 0.082 Uiso 0.647(13) 1 calc R U P A 2
C14A C 0.3209(14) 0.5396(5) 0.5844(10) 0.052(4) Uani 0.353(13) 1 d D U P A 1
H14D H 0.3545 0.5487 0.6118 0.079 Uiso 0.353(13) 1 calc R U P A 1
H14E H 0.2868 0.5530 0.5720 0.079 Uiso 0.353(13) 1 calc R U P A 1
H14F H 0.3009 0.5245 0.6101 0.079 Uiso 0.353(13) 1 calc R U P A 1
C15A C 0.2989(11) 0.5142(5) 0.4802(14) 0.055(4) Uani 0.353(13) 1 d D U P A 1
H15D H 0.2776 0.4999 0.5075 0.082 Uiso 0.353(13) 1 calc R U P A 1
H15E H 0.2661 0.5279 0.4666 0.082 Uiso 0.353(13) 1 calc R U P A 1
H15F H 0.3184 0.5057 0.4401 0.082 Uiso 0.353(13) 1 calc R U P A 1
C16A C 0.4011(11) 0.5060(5) 0.5426(14) 0.049(4) Uani 0.353(13) 1 d D U P A 1
H16D H 0.4364 0.5144 0.5693 0.073 Uiso 0.353(13) 1 calc R U P A 1
H16E H 0.3784 0.4921 0.5698 0.073 Uiso 0.353(13) 1 calc R U P A 1
H16F H 0.4200 0.4972 0.5027 0.073 Uiso 0.353(13) 1 calc R U P A 1
C17 C 0.6391(5) 0.52660(17) 0.2291(6) 0.023(2) Uani 1 1 d . . . . .
C18 C 0.6179(6) 0.4981(2) 0.2541(7) 0.041(3) Uani 1 1 d . . . . .
H18A H 0.5710 0.4954 0.2448 0.062 Uiso 1 1 calc R U . . .
H18B H 0.6436 0.4839 0.2310 0.062 Uiso 1 1 calc R U . . .
H18C H 0.6256 0.4968 0.3027 0.062 Uiso 1 1 calc R U . . .
C19 C 0.6271(7) 0.5279(3) 0.1543(6) 0.047(3) Uani 1 1 d . . . . .
H19A H 0.5799 0.5259 0.1453 0.070 Uiso 1 1 calc R U . . .
H19B H 0.6426 0.5456 0.1368 0.070 Uiso 1 1 calc R U . . .
H19C H 0.6510 0.5129 0.1321 0.070 Uiso 1 1 calc R U . . .
C20 C 0.7108(6) 0.5294(2) 0.2448(7) 0.050(3) Uani 1 1 d . . . . .
H20A H 0.7173 0.5286 0.2936 0.074 Uiso 1 1 calc R U . . .
H20B H 0.7353 0.5145 0.2233 0.074 Uiso 1 1 calc R U . . .
H20C H 0.7269 0.5472 0.2279 0.074 Uiso 1 1 calc R U . . .
C21 C 0.3943(5) 0.62745(18) 0.4777(6) 0.022(2) Uani 1 1 d . . . . .
H21A H 0.3605 0.6306 0.5098 0.027 Uiso 1 1 calc R U . . .
C22 C 0.5953(5) 0.62656(19) 0.2684(5) 0.022(2) Uani 1 1 d . . . . .
H22A H 0.6256 0.6295 0.2328 0.026 Uiso 1 1 calc R U . . .
C23 C 0.3906(5) 0.67479(19) 0.4712(6) 0.026(2) Uani 1 1 d . . . . .
C24 C 0.4103(5) 0.6882(2) 0.5300(5) 0.029(2) Uani 1 1 d . . . . .
C25 C 0.3764(5) 0.7130(2) 0.5455(6) 0.035(3) Uani 1 1 d . . . . .
H25A H 0.3876 0.7230 0.5849 0.041 Uiso 1 1 calc R U . . .
C26 C 0.3280(6) 0.7226(2) 0.5044(6) 0.041(3) Uani 1 1 d . . . . .
H26A H 0.3064 0.7394 0.5153 0.050 Uiso 1 1 calc R U . . .
C27 C 0.3094(5) 0.7083(2) 0.4460(6) 0.036(3) Uani 1 1 d . . . . .
H27A H 0.2755 0.7154 0.4181 0.043 Uiso 1 1 calc R U . . .
C28 C 0.3396(4) 0.6841(2) 0.4292(6) 0.027(2) Uani 1 1 d . . . . .
C29 C 0.3190(5) 0.6684(2) 0.3670(6) 0.032(2) Uani 1 1 d . . . . .
H29A H 0.3573 0.6566 0.3538 0.039 Uiso 1 1 calc R U . . .
C30 C 0.2610(6) 0.6487(3) 0.3813(7) 0.048(3) Uani 1 1 d . . . . .
H30A H 0.2491 0.6389 0.3399 0.073 Uiso 1 1 calc R U . . .
H30B H 0.2740 0.6353 0.4157 0.073 Uiso 1 1 calc R U . . .
H30C H 0.2231 0.6593 0.3972 0.073 Uiso 1 1 calc R U . . .
C31 C 0.3039(6) 0.6866(3) 0.3073(6) 0.046(3) Uani 1 1 d . . . . .
H31A H 0.2909 0.6752 0.2689 0.069 Uiso 1 1 calc R U . . .
H31B H 0.2678 0.6992 0.3188 0.069 Uiso 1 1 calc R U . . .
H31C H 0.3431 0.6974 0.2955 0.069 Uiso 1 1 calc R U . . .
C32 C 0.4628(5) 0.6780(2) 0.5757(5) 0.033(3) Uani 1 1 d . . . . .
H32A H 0.4811 0.6607 0.5554 0.040 Uiso 1 1 calc R U . . .
C33 C 0.5189(7) 0.6987(2) 0.5806(7) 0.048(3) Uani 1 1 d . . . . .
H33A H 0.5530 0.6916 0.6108 0.072 Uiso 1 1 calc R U . . .
H33B H 0.5378 0.7017 0.5359 0.072 Uiso 1 1 calc R U . . .
H33C H 0.5020 0.7162 0.5982 0.072 Uiso 1 1 calc R U . . .
C34 C 0.4365(7) 0.6706(3) 0.6465(6) 0.052(3) Uani 1 1 d . . . . .
H34A H 0.4728 0.6639 0.6745 0.078 Uiso 1 1 calc R U . . .
H34B H 0.4170 0.6870 0.6671 0.078 Uiso 1 1 calc R U . . .
H34C H 0.4029 0.6562 0.6426 0.078 Uiso 1 1 calc R U . . .
C35 C 0.5922(5) 0.67317(19) 0.2621(5) 0.026(2) Uani 1 1 d . . . . .
C36 C 0.5496(5) 0.68264(19) 0.2105(5) 0.027(2) Uani 1 1 d . . . . .
C37 C 0.5654(6) 0.7068(2) 0.1783(6) 0.041(3) Uani 1 1 d . . . . .
H37A H 0.5364 0.7139 0.1450 0.050 Uiso 1 1 calc R U . . .
C38 C 0.6223(6) 0.7210(3) 0.1934(7) 0.045(3) Uani 1 1 d . . . . .
H38A H 0.6330 0.7373 0.1694 0.054 Uiso 1 1 calc R U . . .
C39 C 0.6642(6) 0.7115(2) 0.2438(6) 0.042(3) Uani 1 1 d . . . . .
H39A H 0.7029 0.7216 0.2544 0.050 Uiso 1 1 calc R U . . .
C40 C 0.6498(5) 0.6871(2) 0.2793(6) 0.031(2) Uani 1 1 d . . . . .
C41 C 0.6949(5) 0.6773(2) 0.3329(6) 0.034(3) Uani 1 1 d . . . . .
H41A H 0.6761 0.6598 0.3510 0.041 Uiso 1 1 calc R U . . .
C42 C 0.6987(6) 0.6978(3) 0.3916(7) 0.048(3) Uani 1 1 d . . . . .
H42A H 0.7288 0.6906 0.4259 0.072 Uiso 1 1 calc R U . . .
H42B H 0.7150 0.7156 0.3752 0.072 Uiso 1 1 calc R U . . .
H42C H 0.6548 0.7002 0.4112 0.072 Uiso 1 1 calc R U . . .
C43 C 0.7646(5) 0.6708(3) 0.3057(7) 0.047(3) Uani 1 1 d . . . . .
H43A H 0.7926 0.6644 0.3427 0.070 Uiso 1 1 calc R U . . .
H43B H 0.7615 0.6563 0.2714 0.070 Uiso 1 1 calc R U . . .
H43C H 0.7837 0.6874 0.2858 0.070 Uiso 1 1 calc R U . . .
C44 C 0.4876(5) 0.6664(2) 0.1903(6) 0.034(3) Uani 1 1 d . . . . .
H44A H 0.4761 0.6537 0.2280 0.041 Uiso 1 1 calc R U . . .
C45 C 0.5028(6) 0.6489(2) 0.1281(7) 0.049(3) Uani 1 1 d . . . . .
H45A H 0.5407 0.6370 0.1374 0.074 Uiso 1 1 calc R U . . .
H45B H 0.4645 0.6375 0.1172 0.074 Uiso 1 1 calc R U . . .
H45C H 0.5129 0.6610 0.0901 0.074 Uiso 1 1 calc R U . . .
C46 C 0.4291(5) 0.6851(2) 0.1778(6) 0.040(3) Uani 1 1 d . . . . .
H46A H 0.4204 0.6961 0.2182 0.060 Uiso 1 1 calc R U . . .
H46B H 0.4388 0.6974 0.1401 0.060 Uiso 1 1 calc R U . . .
H46C H 0.3904 0.6739 0.1672 0.060 Uiso 1 1 calc R U . . .
C51 C 0.4296(8) 0.5930(4) 0.8036(9) 0.066(4) Uani 1 1 d . . . . .
C52 C 0.4818(10) 0.5906(4) 0.8498(10) 0.091(7) Uani 1 1 d . . . . .
H52A H 0.4987 0.5728 0.8592 0.110 Uiso 1 1 calc R U . . .
C53 C 0.5094(9) 0.6129(5) 0.8819(11) 0.095(6) Uani 1 1 d . . . . .
H53A H 0.5428 0.6102 0.9147 0.114 Uiso 1 1 calc R U . . .
C54 C 0.4888(7) 0.6393(4) 0.8666(9) 0.065(4) Uani 1 1 d . . . . .
H54A H 0.5089 0.6548 0.8870 0.078 Uiso 1 1 calc R U . . .
C55 C 0.4398(9) 0.6425(3) 0.8223(9) 0.069(5) Uani 1 1 d . . . . .
H55A H 0.4256 0.6606 0.8115 0.082 Uiso 1 1 calc R U . . .
C56 C 0.4095(7) 0.6206(4) 0.7921(8) 0.065(4) Uani 1 1 d . . . . .
H56A H 0.3738 0.6240 0.7624 0.078 Uiso 1 1 calc R U . . .
C57 C 0.3999(9) 0.5695(3) 0.7719(9) 0.088(6) Uani 1 1 d . . . . .
H57A H 0.3647 0.5756 0.7418 0.132 Uiso 1 1 calc R U . . .
H57B H 0.4333 0.5595 0.7460 0.132 Uiso 1 1 calc R U . . .
H57C H 0.3815 0.5573 0.8064 0.132 Uiso 1 1 calc R U . . .
Al1 Al 0.51150(14) 0.64780(6) 0.38793(15) 0.0239(7) Uani 1 1 d . . . . .
I2 I 0.49764(3) 0.70096(2) 0.37234(4) 0.02510(19) Uani 1 1 d . . . . .
I1 I 0.60157(3) 0.64145(2) 0.47823(4) 0.0269(2) Uani 0.946(3) 1 d . . P B 1
I1A I 0.3931(6) 0.6411(3) 0.2692(7) 0.032(5) Uani 0.054(3) 1 d . . P B 2
N1 N 0.4927(4) 0.61008(13) 0.3699(5) 0.0210(16) Uani 1 1 d . . . . .
N2 N 0.4243(4) 0.64919(15) 0.4507(4) 0.0227(19) Uani 1 1 d . . . . .
N3 N 0.5719(4) 0.64813(15) 0.2978(4) 0.0206(18) Uani 1 1 d . . . . .

loop_
_atom_site_aniso_label
_atom_site_aniso_U_11
_atom_site_aniso_U_22
_atom_site_aniso_U_33
_atom_site_aniso_U_23
_atom_site_aniso_U_13
_atom_site_aniso_U_12
C1 0.025(5) 0.023(5) 0.024(6) 0.006(4) -0.003(4) 0.001(4)
C2 0.020(5) 0.019(5) 0.033(7) 0.000(4) 0.002(4) 0.003(4)
C3 0.022(5) 0.024(5) 0.027(6) 0.002(4) -0.001(4) 0.000(4)
C4 0.025(5) 0.025(5) 0.022(5) -0.001(5) -0.009(5) -0.005(4)
C5 0.030(5) 0.019(5) 0.029(6) 0.003(4) -0.006(5) -0.002(4)
C6 0.018(5) 0.021(5) 0.024(5) -0.001(4) -0.003(4) -0.002(4)
C7 0.023(5) 0.024(5) 0.026(6) 0.001(4) 0.001(4) -0.002(4)
C8 0.028(5) 0.014(5) 0.028(6) 0.001(4) 0.001(5) 0.001(4)
C9 0.029(6) 0.020(5) 0.030(6) -0.004(4) -0.002(5) 0.003(4)
C10 0.023(5) 0.023(5) 0.023(5) -0.003(4) 0.006(4) 0.004(4)
C11 0.024(5) 0.017(5) 0.026(6) -0.006(4) -0.003(4) 0.003(4)
C12 0.030(6) 0.018(5) 0.020(5) -0.005(4) -0.002(5) 0.005(4)
C13 0.046(6) 0.030(5) 0.047(6) 0.015(4) -0.001(5) -0.008(4)
C14 0.058(8) 0.049(8) 0.052(8) 0.025(6) -0.008(7) -0.022(7)
C15 0.064(9) 0.040(7) 0.052(8) 0.011(6) 0.004(7) -0.016(6)
C16 0.052(7) 0.038(7) 0.075(9) 0.024(7) 0.014(7) -0.009(6)
C14A 0.062(9) 0.040(8) 0.056(8) 0.020(7) 0.011(8) -0.010(8)
C15A 0.054(9) 0.046(9) 0.064(9) 0.019(8) -0.006(8) -0.019(7)
C16A 0.054(8) 0.039(8) 0.054(10) 0.026(8) 0.000(8) -0.007(7)
C17 0.024(5) 0.017(4) 0.028(5) -0.003(5) 0.003(5) 0.008(4)
C18 0.046(7) 0.023(6) 0.055(8) -0.010(5) 0.018(6) 0.002(5)
C19 0.054(8) 0.048(8) 0.038(7) -0.006(6) -0.010(6) 0.023(6)
C20 0.036(6) 0.050(7) 0.062(9) -0.025(6) -0.007(6) 0.016(5)
C21 0.023(5) 0.023(5) 0.020(5) -0.004(5) 0.004(5) 0.003(4)
C22 0.018(5) 0.022(5) 0.024(5) 0.001(4) 0.001(4) -0.005(4)
C23 0.030(5) 0.022(5) 0.025(6) -0.002(5) 0.003(5) -0.001(4)
C24 0.027(5) 0.027(5) 0.033(6) -0.001(5) 0.006(5) 0.003(4)
C25 0.035(6) 0.036(6) 0.033(7) -0.014(5) 0.000(5) -0.002(5)
C26 0.044(7) 0.032(6) 0.048(8) -0.004(5) 0.009(6) 0.011(5)
C27 0.032(6) 0.032(6) 0.042(7) -0.004(5) 0.004(5) 0.001(5)
C28 0.017(5) 0.020(5) 0.043(7) 0.002(5) 0.008(5) -0.002(4)
C29 0.032(6) 0.036(6) 0.029(6) -0.005(5) 0.001(5) 0.010(5)
C30 0.043(7) 0.044(7) 0.058(9) -0.010(6) -0.008(7) -0.005(5)
C31 0.040(7) 0.053(8) 0.044(7) 0.008(6) -0.014(6) -0.003(6)
C32 0.033(6) 0.032(6) 0.034(7) -0.006(5) -0.002(5) 0.002(5)
C33 0.061(8) 0.035(7) 0.048(8) -0.017(6) -0.008(7) -0.010(6)
C34 0.073(9) 0.043(7) 0.039(7) 0.006(6) 0.011(7) 0.009(6)
C35 0.031(6) 0.020(5) 0.026(6) -0.006(4) 0.010(5) -0.003(4)
C36 0.034(6) 0.023(5) 0.025(6) 0.002(4) 0.002(5) -0.001(4)
C37 0.046(7) 0.039(7) 0.040(7) 0.015(5) 0.001(6) 0.003(5)
C38 0.051(7) 0.033(7) 0.050(8) 0.006(6) -0.003(6) -0.010(6)
C39 0.042(7) 0.034(6) 0.049(9) 0.003(5) -0.001(6) -0.009(5)
C40 0.020(5) 0.032(6) 0.041(7) -0.002(5) 0.001(5) -0.008(4)
C41 0.035(6) 0.022(5) 0.044(7) -0.003(5) 0.003(5) -0.003(5)
C42 0.034(6) 0.051(8) 0.059(9) 0.001(6) -0.002(6) 0.002(6)
C43 0.026(6) 0.045(7) 0.069(9) 0.007(7) 0.004(6) 0.003(5)
C44 0.039(6) 0.029(6) 0.034(6) 0.006(5) -0.006(5) -0.003(5)
C45 0.057(8) 0.034(6) 0.056(9) -0.006(6) -0.004(7) 0.000(5)
C46 0.031(6) 0.041(7) 0.049(8) 0.002(6) -0.003(6) -0.001(5)
C51 0.059(9) 0.076(11) 0.063(10) 0.007(8) 0.033(8) 0.011(8)
C52 0.090(14) 0.092(14) 0.092(15) 0.043(12) 0.031(12) 0.036(12)
C53 0.070(13) 0.137(19) 0.078(15) 0.025(14) -0.008(11) 0.004(12)
C54 0.049(9) 0.091(12) 0.055(9) 0.000(10) 0.016(8) -0.006(8)
C55 0.078(12) 0.050(9) 0.078(12) 0.007(8) 0.038(10) 0.012(8)
C56 0.053(9) 0.084(12) 0.059(10) 0.009(8) 0.014(7) 0.014(8)
C57 0.097(14) 0.072(11) 0.096(14) -0.005(10) 0.047(12) -0.009(10)
Al1 0.0258(16) 0.0164(14) 0.0296(19) -0.0007(12) 0.0022(13) -0.0013(11)
I2 0.0282(3) 0.0158(3) 0.0313(4) 0.0013(3) 0.0014(3) 0.0013(3)
I1 0.0248(4) 0.0274(4) 0.0283(4) 0.0020(3) -0.0044(3) 0.0025(3)
I1A 0.032(8) 0.034(8) 0.030(8) -0.005(6) 0.015(6) 0.002(6)
N1 0.025(4) 0.015(4) 0.023(4) -0.001(4) 0.006(4) -0.004(3)
N2 0.023(4) 0.012(4) 0.033(5) 0.003(3) 0.002(4) 0.000(3)
N3 0.016(4) 0.017(4) 0.029(5) 0.003(3) 0.001(4) 0.002(3)

loop_
_atom_type_symbol
_atom_type_description
_atom_type_scat_dispersion_real
_atom_type_scat_dispersion_imag
_atom_type_scat_source
C C 0.0033 0.0016 'International Tables Vol C Tables 4.2.6.8 and 6.1.1.4'
H H 0.0000 0.0000 'International Tables Vol C Tables 4.2.6.8 and 6.1.1.4'
Al Al 0.0645 0.0514 'International Tables Vol C Tables 4.2.6.8 and 6.1.1.4'
I I -0.4742 1.8119 'International Tables Vol C Tables 4.2.6.8 and 6.1.1.4'
N N 0.0061 0.0033 'International Tables Vol C Tables 4.2.6.8 and 6.1.1.4'

loop_
_geom_angle_atom_site_label_1
_geom_angle_atom_site_label_2
_geom_angle_atom_site_label_3
_geom_angle
_geom_angle_site_symmetry_1
_geom_angle_site_symmetry_3
_geom_angle_publ_flag
N1 C1 C6 113.6(9) . . ?
N1 C1 C2 127.9(9) . . ?
C6 C1 C2 118.5(9) . . ?
C1 C2 C3 118.5(9) . . ?
C1 C2 C21 123.6(9) . . ?
C3 C2 C21 117.7(9) . . ?
C4 C3 C2 122.8(10) . . ?
C4 C3 H3A 118.6 . . ?
C2 C3 H3A 118.6 . . ?
C3 C4 C5 116.7(9) . . ?
C3 C4 C13 121.7(10) . . ?
C5 C4 C13 121.6(8) . . ?
C6 C5 C4 121.5(9) . . ?
C6 C5 H5A 119.2 . . ?
C4 C5 H5A 119.2 . . ?
C5 C6 C1 121.8(9) . . ?
C5 C6 C7 133.5(10) . . ?
C1 C6 C7 104.6(9) . . ?
C8 C7 C12 119.5(9) . . ?
C8 C7 C6 133.8(10) . . ?
C12 C7 C6 106.5(9) . . ?
C9 C8 C7 121.5(9) . . ?
C9 C8 H8A 119.3 . . ?
C7 C8 H8A 119.3 . . ?
C8 C9 C10 118.1(9) . . ?
C8 C9 C17 122.9(8) . . ?
C10 C9 C17 119.0(9) . . ?
C11 C10 C9 121.5(9) . . ?
C11 C10 H10A 119.3 . . ?
C9 C10 H10A 119.3 . . ?
C12 C11 C10 119.0(9) . . ?
C12 C11 C22 121.7(8) . . ?
C10 C11 C22 119.2(9) . . ?
C11 C12 C7 120.5(9) . . ?
C11 C12 N1 127.9(9) . . ?
C7 C12 N1 111.5(9) . . ?
C14 C13 C16 108.3(7) . . ?
C14 C13 C4 110.9(10) . . ?
C16 C13 C4 110.4(10) . . ?
C15A C13 C4 112.7(14) . . ?
C15A C13 C14A 107.8(7) . . ?
C4 C13 C14A 111.0(13) . . ?
C15A C13 C16A 107.7(7) . . ?
C4 C13 C16A 109.9(13) . . ?
C14A C13 C16A 107.5(7) . . ?
C14 C13 C15 108.0(7) . . ?
C16 C13 C15 107.6(6) . . ?
C4 C13 C15 111.6(10) . . ?
C13 C14 H14A 109.5 . . ?
C13 C14 H14B 109.5 . . ?
H14A C14 H14B 109.5 . . ?
C13 C14 H14C 109.5 . . ?
H14A C14 H14C 109.5 . . ?
H14B C14 H14C 109.5 . . ?
C13 C15 H15A 109.5 . . ?
C13 C15 H15B 109.5 . . ?
H15A C15 H15B 109.5 . . ?
C13 C15 H15C 109.5 . . ?
H15A C15 H15C 109.5 . . ?
H15B C15 H15C 109.5 . . ?
C13 C16 H16A 109.5 . . ?
C13 C16 H16B 109.5 . . ?
H16A C16 H16B 109.5 . . ?
C13 C16 H16C 109.5 . . ?
H16A C16 H16C 109.5 . . ?
H16B C16 H16C 109.5 . . ?
C13 C14A H14D 109.5 . . ?
C13 C14A H14E 109.5 . . ?
H14D C14A H14E 109.5 . . ?
C13 C14A H14F 109.5 . . ?
H14D C14A H14F 109.5 . . ?
H14E C14A H14F 109.5 . . ?
C13 C15A H15D 109.5 . . ?
C13 C15A H15E 109.5 . . ?
H15D C15A H15E 109.5 . . ?
C13 C15A H15F 109.5 . . ?
H15D C15A H15F 109.5 . . ?
H15E C15A H15F 109.5 . . ?
C13 C16A H16D 109.5 . . ?
C13 C16A H16E 109.5 . . ?
H16D C16A H16E 109.5 . . ?
C13 C16A H16F 109.5 . . ?
H16D C16A H16F 109.5 . . ?
H16E C16A H16F 109.5 . . ?
C20 C17 C19 111.1(10) . . ?
C20 C17 C18 106.8(9) . . ?
C19 C17 C18 108.2(10) . . ?
C20 C17 C9 110.7(8) . . ?
C19 C17 C9 110.1(8) . . ?
C18 C17 C9 109.8(9) . . ?
C17 C18 H18A 109.5 . . ?
C17 C18 H18B 109.5 . . ?
H18A C18 H18B 109.5 . . ?
C17 C18 H18C 109.5 . . ?
H18A C18 H18C 109.5 . . ?
H18B C18 H18C 109.5 . . ?
C17 C19 H19A 109.5 . . ?
C17 C19 H19B 109.5 . . ?
H19A C19 H19B 109.5 . . ?
C17 C19 H19C 109.5 . . ?
H19A C19 H19C 109.5 . . ?
H19B C19 H19C 109.5 . . ?
C17 C20 H20A 109.5 . . ?
C17 C20 H20B 109.5 . . ?
H20A C20 H20B 109.5 . . ?
C17 C20 H20C 109.5 . . ?
H20A C20 H20C 109.5 . . ?
H20B C20 H20C 109.5 . . ?
N2 C21 C2 123.2(9) . . ?
N2 C21 H21A 118.4 . . ?
C2 C21 H21A 118.4 . . ?
N3 C22 C11 125.9(9) . . ?
N3 C22 H22A 117.1 . . ?
C11 C22 H22A 117.1 . . ?
C24 C23 C28 124.0(9) . . ?
C24 C23 N2 119.4(9) . . ?
C28 C23 N2 116.6(9) . . ?
C23 C24 C25 115.9(9) . . ?
C23 C24 C32 124.0(9) . . ?
C25 C24 C32 120.0(10) . . ?
C26 C25 C24 120.8(10) . . ?
C26 C25 H25A 119.6 . . ?
C24 C25 H25A 119.6 . . ?
C25 C26 C27 121.4(10) . . ?
C25 C26 H26A 119.3 . . ?
C27 C26 H26A 119.3 . . ?
C28 C27 C26 120.5(11) . . ?
C28 C27 H27A 119.8 . . ?
C26 C27 H27A 119.8 . . ?
C27 C28 C23 117.5(10) . . ?
C27 C28 C29 120.6(10) . . ?
C23 C28 C29 122.0(9) . . ?
C28 C29 C31 113.8(9) . . ?
C28 C29 C30 111.8(9) . . ?
C31 C29 C30 110.6(10) . . ?
C28 C29 H29A 106.7 . . ?
C31 C29 H29A 106.7 . . ?
C30 C29 H29A 106.7 . . ?
C29 C30 H30A 109.5 . . ?
C29 C30 H30B 109.5 . . ?
H30A C30 H30B 109.5 . . ?
C29 C30 H30C 109.5 . . ?
H30A C30 H30C 109.5 . . ?
H30B C30 H30C 109.5 . . ?
C29 C31 H31A 109.5 . . ?
C29 C31 H31B 109.5 . . ?
H31A C31 H31B 109.5 . . ?
C29 C31 H31C 109.5 . . ?
H31A C31 H31C 109.5 . . ?
H31B C31 H31C 109.5 . . ?
C24 C32 C33 110.6(10) . . ?
C24 C32 C34 112.6(10) . . ?
C33 C32 C34 110.7(10) . . ?
C24 C32 H32A 107.6 . . ?
C33 C32 H32A 107.6 . . ?
C34 C32 H32A 107.6 . . ?
C32 C33 H33A 109.5 . . ?
C32 C33 H33B 109.5 . . ?
H33A C33 H33B 109.5 . . ?
C32 C33 H33C 109.5 . . ?
H33A C33 H33C 109.5 . . ?
H33B C33 H33C 109.5 . . ?
C32 C34 H34A 109.5 . . ?
C32 C34 H34B 109.5 . . ?
H34A C34 H34B 109.5 . . ?
C32 C34 H34C 109.5 . . ?
H34A C34 H34C 109.5 . . ?
H34B C34 H34C 109.5 . . ?
C40 C35 C36 122.1(9) . . ?
C40 C35 N3 121.3(9) . . ?
C36 C35 N3 116.5(8) . . ?
C37 C36 C35 118.1(10) . . ?
C37 C36 C44 120.4(10) . . ?
C35 C36 C44 121.5(9) . . ?
C36 C37 C38 121.4(11) . . ?
C36 C37 H37A 119.3 . . ?
C38 C37 H37A 119.3 . . ?
C37 C38 C39 120.1(11) . . ?
C37 C38 H38A 120.0 . . ?
C39 C38 H38A 120.0 . . ?
C38 C39 C40 120.9(11) . . ?
C38 C39 H39A 119.6 . . ?
C40 C39 H39A 119.6 . . ?
C35 C40 C39 117.4(10) . . ?
C35 C40 C41 122.5(9) . . ?
C39 C40 C41 120.1(9) . . ?
C40 C41 C42 111.8(9) . . ?
C40 C41 C43 112.2(10) . . ?
C42 C41 C43 110.6(10) . . ?
C40 C41 H41A 107.3 . . ?
C42 C41 H41A 107.3 . . ?
C43 C41 H41A 107.3 . . ?
C41 C42 H42A 109.5 . . ?
C41 C42 H42B 109.5 . . ?
H42A C42 H42B 109.5 . . ?
C41 C42 H42C 109.5 . . ?
H42A C42 H42C 109.5 . . ?
H42B C42 H42C 109.5 . . ?
C41 C43 H43A 109.5 . . ?
C41 C43 H43B 109.5 . . ?
H43A C43 H43B 109.5 . . ?
C41 C43 H43C 109.5 . . ?
H43A C43 H43C 109.5 . . ?
H43B C43 H43C 109.5 . . ?
C46 C44 C45 111.0(10) . . ?
C46 C44 C36 112.3(9) . . ?
C45 C44 C36 109.2(9) . . ?
C46 C44 H44A 108.1 . . ?
C45 C44 H44A 108.1 . . ?
C36 C44 H44A 108.1 . . ?
C44 C45 H45A 109.5 . . ?
C44 C45 H45B 109.5 . . ?
H45A C45 H45B 109.5 . . ?
C44 C45 H45C 109.5 . . ?
H45A C45 H45C 109.5 . . ?
H45B C45 H45C 109.5 . . ?
C44 C46 H46A 109.5 . . ?
C44 C46 H46B 109.5 . . ?
H46A C46 H46B 109.5 . . ?
C44 C46 H46C 109.5 . . ?
H46A C46 H46C 109.5 . . ?
H46B C46 H46C 109.5 . . ?
C52 C51 C56 113.6(17) . . ?
C52 C51 C57 122.4(17) . . ?
C56 C51 C57 124.0(17) . . ?
C53 C52 C51 123.0(17) . . ?
C53 C52 H52A 118.5 . . ?
C51 C52 H52A 118.5 . . ?
C52 C53 C54 120.2(18) . . ?
C52 C53 H53A 119.9 . . ?
C54 C53 H53A 119.9 . . ?
C55 C54 C53 118.6(17) . . ?
C55 C54 H54A 120.7 . . ?
C53 C54 H54A 120.7 . . ?
C54 C55 C56 122.4(15) . . ?
C54 C55 H55A 118.8 . . ?
C56 C55 H55A 118.8 . . ?
C55 C56 C51 122.2(16) . . ?
C55 C56 H56A 118.9 . . ?
C51 C56 H56A 118.9 . . ?
C51 C57 H57A 109.5 . . ?
C51 C57 H57B 109.5 . . ?
H57A C57 H57B 109.5 . . ?
C51 C57 H57C 109.5 . . ?
H57A C57 H57C 109.5 . . ?
H57B C57 H57C 109.5 . . ?
N1 Al1 N2 88.6(4) . . ?
N1 Al1 N3 88.0(4) . . ?
N2 Al1 N3 159.4(4) . . ?
N1 Al1 I1 99.1(3) . . ?
N2 Al1 I1 100.5(2) . . ?
N3 Al1 I1 100.1(2) . . ?
N1 Al1 I2 154.9(3) . . ?
N2 Al1 I2 87.1(2) . . ?
N3 Al1 I2 87.4(2) . . ?
I1 Al1 I2 106.06(10) . . ?
C1 N1 C12 103.8(7) . . ?
C1 N1 Al1 126.3(7) . . ?
C12 N1 Al1 126.6(7) . . ?
C21 N2 C23 110.1(8) . . ?
C21 N2 Al1 125.5(6) . . ?
C23 N2 Al1 124.4(6) . . ?
C22 N3 C35 110.4(8) . . ?
C22 N3 Al1 125.2(7) . . ?
C35 N3 Al1 124.4(6) . . ?

loop_
_geom_bond_atom_site_label_1
_geom_bond_atom_site_label_2
_geom_bond_distance
_geom_bond_site_symmetry_2
_geom_bond_publ_flag
C1 N1 1.394(13) . ?
C1 C6 1.401(14) . ?
C1 C2 1.403(13) . ?
C2 C3 1.416(14) . ?
C2 C21 1.426(13) . ?
C3 C4 1.395(13) . ?
C3 H3A 0.9500 . ?
C4 C5 1.405(16) . ?
C4 C13 1.518(15) . ?
C5 C6 1.371(14) . ?
C5 H5A 0.9500 . ?
C6 C7 1.458(13) . ?
C7 C8 1.392(14) . ?
C7 C12 1.404(14) . ?
C8 C9 1.373(14) . ?
C8 H8A 0.9500 . ?
C9 C10 1.416(13) . ?
C9 C17 1.552(13) . ?
C10 C11 1.393(13) . ?
C10 H10A 0.9500 . ?
C11 C12 1.381(14) . ?
C11 C22 1.436(13) . ?
C12 N1 1.414(12) . ?
C13 C14 1.513(11) . ?
C13 C16 1.516(11) . ?
C13 C15A 1.517(11) . ?
C13 C14A 1.519(11) . ?
C13 C16A 1.520(11) . ?
C13 C15 1.521(10) . ?
C14 H14A 0.9800 . ?
C14 H14B 0.9800 . ?
C14 H14C 0.9800 . ?
C15 H15A 0.9800 . ?
C15 H15B 0.9800 . ?
C15 H15C 0.9800 . ?
C16 H16A 0.9800 . ?
C16 H16B 0.9800 . ?
C16 H16C 0.9800 . ?
C14A H14D 0.9800 . ?
C14A H14E 0.9800 . ?
C14A H14F 0.9800 . ?
C15A H15D 0.9800 . ?
C15A H15E 0.9800 . ?
C15A H15F 0.9800 . ?
C16A H16D 0.9800 . ?
C16A H16E 0.9800 . ?
C16A H16F 0.9800 . ?
C17 C20 1.496(15) . ?
C17 C19 1.510(17) . ?
C17 C18 1.531(14) . ?
C18 H18A 0.9800 . ?
C18 H18B 0.9800 . ?
C18 H18C 0.9800 . ?
C19 H19A 0.9800 . ?
C19 H19B 0.9800 . ?
C19 H19C 0.9800 . ?
C20 H20A 0.9800 . ?
C20 H20B 0.9800 . ?
C20 H20C 0.9800 . ?
C21 N2 1.332(12) . ?
C21 H21A 0.9500 . ?
C22 N3 1.290(12) . ?
C22 H22A 0.9500 . ?
C23 C24 1.400(15) . ?
C23 C28 1.404(15) . ?
C23 N2 1.476(12) . ?
C24 C25 1.419(15) . ?
C24 C32 1.487(15) . ?
C25 C26 1.362(16) . ?
C25 H25A 0.9500 . ?
C26 C27 1.406(16) . ?
C26 H26A 0.9500 . ?
C27 C28 1.368(14) . ?
C27 H27A 0.9500 . ?
C28 C29 1.512(15) . ?
C29 C31 1.514(16) . ?
C29 C30 1.543(15) . ?
C29 H29A 1.0000 . ?
C30 H30A 0.9800 . ?
C30 H30B 0.9800 . ?
C30 H30C 0.9800 . ?
C31 H31A 0.9800 . ?
C31 H31B 0.9800 . ?
C31 H31C 0.9800 . ?
C32 C33 1.525(16) . ?
C32 C34 1.549(16) . ?
C32 H32A 1.0000 . ?
C33 H33A 0.9800 . ?
C33 H33B 0.9800 . ?
C33 H33C 0.9800 . ?
C34 H34A 0.9800 . ?
C34 H34B 0.9800 . ?
C34 H34C 0.9800 . ?
C35 C40 1.395(14) . ?
C35 C36 1.419(14) . ?
C35 N3 1.468(12) . ?
C36 C37 1.374(14) . ?
C36 C44 1.538(14) . ?
C37 C38 1.380(17) . ?
C37 H37A 0.9500 . ?
C38 C39 1.395(17) . ?
C38 H38A 0.9500 . ?
C39 C40 1.406(15) . ?
C39 H39A 0.9500 . ?
C40 C41 1.485(15) . ?
C41 C42 1.535(16) . ?
C41 C43 1.549(15) . ?
C41 H41A 1.0000 . ?
C42 H42A 0.9800 . ?
C42 H42B 0.9800 . ?
C42 H42C 0.9800 . ?
C43 H43A 0.9800 . ?
C43 H43B 0.9800 . ?
C43 H43C 0.9800 . ?
C44 C46 1.513(15) . ?
C44 C45 1.533(17) . ?
C44 H44A 1.0000 . ?
C45 H45A 0.9800 . ?
C45 H45B 0.9800 . ?
C45 H45C 0.9800 . ?
C46 H46A 0.9800 . ?
C46 H46B 0.9800 . ?
C46 H46C 0.9800 . ?
C51 C52 1.41(3) . ?
C51 C56 1.42(2) . ?
C51 C57 1.44(2) . ?
C52 C53 1.38(3) . ?
C52 H52A 0.9500 . ?
C53 C54 1.38(2) . ?
C53 H53A 0.9500 . ?
C54 C55 1.34(2) . ?
C54 H54A 0.9500 . ?
C55 C56 1.36(2) . ?
C55 H55A 0.9500 . ?
C56 H56A 0.9500 . ?
C57 H57A 0.9800 . ?
C57 H57B 0.9800 . ?
C57 H57C 0.9800 . ?
Al1 N1 1.904(7) . ?
Al1 N2 2.168(9) . ?
Al1 N3 2.172(8) . ?
Al1 I1 2.583(3) . ?
Al1 I2 2.615(3) . ?
